data_4068725
loop_
_publ_author_name
'Cohen, Ad'
'Kopilov, Jacob'
'Goldberg, Israel'
'Kol, Moshe'

_publ_section_title
;
 C1-Symmetric Zirconium Complexes of [ONNO&#x2032;]-Type Salan Ligands:
 Accurate Control of Catalyst Activity, Isospecificity, and Molecular
 Weight in 1-Hexene Polymerization
;
_journal_issue 5
_journal_name_full Organometallics
_journal_page_first 1391
_journal_paper_doi 10.1021/om801058w
_journal_volume 28
_journal_year 2009
_chemical_formula_moiety 'C37 H54 I2 N2 O4 Zr, C5 H12'
_chemical_formula_sum 'C42 H66 I2 N2 O4 Zr'
_chemical_formula_weight 1007.99
_chemical_name_systematic
; 
 ? 
;
_space_group_IT_number 2
_symmetry_cell_setting triclinic
_symmetry_space_group_name_Hall '-P 1'
_symmetry_space_group_name_H-M 'P -1'
_atom_sites_solution_hydrogens geom
_atom_sites_solution_primary direct
_atom_sites_solution_secondary difmap
_audit_creation_method SHELXL-97
_cell_angle_alpha 67.0704(13)
_cell_angle_beta 88.0187(13)
_cell_angle_gamma 85.9798(9)
_cell_formula_units_Z 2
_cell_length_a 9.5665(2)
_cell_length_b 15.7916(4)
_cell_length_c 15.9554(4)
_cell_measurement_reflns_used 7297
_cell_measurement_temperature 110(2)
_cell_measurement_theta_max 27.86
_cell_measurement_theta_min 2.54
_cell_volume 2214.40(9)
_computing_cell_refinement Denzo
_computing_data_collection 'Collect, Nonius B.V.'
_computing_data_reduction 'Denzo and Scalepack'
_computing_structure_refinement 'SHELXL-97 (Sheldrick, 1997)'
_computing_structure_solution DIRDIF-96
_diffrn_ambient_temperature 110(2)
_diffrn_detector_area_resol_mean 12.8
_diffrn_measured_fraction_theta_full 0.941
_diffrn_measured_fraction_theta_max 0.941
_diffrn_measurement_device_type 'Nonius KappaCCD'
_diffrn_measurement_method '1 deg. \f and \w scans'
_diffrn_radiation_monochromator graphite
_diffrn_radiation_source 'fine-focus sealed tube'
_diffrn_radiation_type MoK\a
_diffrn_radiation_wavelength 0.71073
_diffrn_reflns_av_R_equivalents 0.0460
_diffrn_reflns_av_sigmaI/netI 0.0770
_diffrn_reflns_limit_h_max 11
_diffrn_reflns_limit_h_min -11
_diffrn_reflns_limit_k_max 18
_diffrn_reflns_limit_k_min -18
_diffrn_reflns_limit_l_max 18
_diffrn_reflns_limit_l_min -18
_diffrn_reflns_number 20778
_diffrn_reflns_theta_full 25.00
_diffrn_reflns_theta_max 25.00
_diffrn_reflns_theta_min 2.54
_diffrn_standards_number 0
_exptl_absorpt_coefficient_mu 1.682
_exptl_absorpt_correction_T_max 0.8498
_exptl_absorpt_correction_T_min 0.5906
_exptl_absorpt_correction_type multi-scan
_exptl_absorpt_process_details 'Blessing, 1995'
_exptl_crystal_colour colorless
_exptl_crystal_density_diffrn 1.512
_exptl_crystal_density_method 'not measured'
_exptl_crystal_description plate
_exptl_crystal_F_000 1020
_exptl_crystal_size_max 0.35
_exptl_crystal_size_mid 0.25
_exptl_crystal_size_min 0.10
_refine_diff_density_max 1.240
_refine_diff_density_min -1.067
_refine_diff_density_rms 0.118
_refine_ls_extinction_method none
_refine_ls_goodness_of_fit_ref 1.034
_refine_ls_hydrogen_treatment constr
_refine_ls_matrix_type full
_refine_ls_number_parameters 447
_refine_ls_number_reflns 7291
_refine_ls_number_restraints 7
_refine_ls_restrained_S_all 1.034
_refine_ls_R_factor_all 0.0737
_refine_ls_R_factor_gt 0.0495
_refine_ls_shift/su_max 0.028
_refine_ls_shift/su_mean 0.000
_refine_ls_structure_factor_coef Fsqd
_refine_ls_weighting_details 'calc w=1/[\s^2^(Fo^2^)+(0.0734P)^2^+2.6136P] where P=(Fo^2^+2Fc^2^)/3'
_refine_ls_weighting_scheme calc
_refine_ls_wR_factor_gt 0.1242
_refine_ls_wR_factor_ref 0.1391
_reflns_number_gt 5390
_reflns_number_total 7291
_reflns_threshold_expression >2sigma(I)
_cod_data_source_file om801058w_si_002.cif
_cod_data_source_block mk190
_cod_database_code 4068725

loop_
_symmetry_equiv_pos_as_xyz
'x, y, z'
'-x, -y, -z'

loop_
_atom_site_label
_atom_site_type_symbol
_atom_site_fract_x
_atom_site_fract_y
_atom_site_fract_z
_atom_site_U_iso_or_equiv
_atom_site_adp_type
_atom_site_occupancy
_atom_site_symmetry_multiplicity
_atom_site_calc_flag
_atom_site_refinement_flags
Zr1 Zr 0.62285(6) 0.20558(4) 0.13411(4) 0.02532(16) Uani 1 1 d .
N2 N 0.4196(5) 0.2538(3) 0.0290(3) 0.0283(11) Uani 1 1 d .
N3 N 0.4893(5) 0.3300(3) 0.1615(3) 0.0294(11) Uani 1 1 d .
O4 O 0.6952(4) 0.3076(3) 0.0162(2) 0.0307(9) Uani 1 1 d .
O5 O 0.4901(4) 0.1366(3) 0.2348(3) 0.0300(9) Uani 1 1 d .
O6 O 0.7742(4) 0.2133(3) 0.2071(3) 0.0328(9) Uani 1 1 d .
O7 O 0.6748(4) 0.1040(3) 0.0968(3) 0.0346(10) Uani 1 1 d .
C8 C 0.6769(6) 0.3476(4) -0.0732(4) 0.0273(13) Uani 1 1 d .
C9 C 0.7725(6) 0.4108(4) -0.1288(4) 0.0303(13) Uani 1 1 d .
C10 C 0.7550(7) 0.4553(4) -0.2213(4) 0.0350(14) Uani 1 1 d .
H10 H 0.8209 0.4971 -0.2575 0.042 Uiso 1 1 calc R
C11 C 0.6399(7) 0.4378(4) -0.2606(4) 0.0374(15) Uani 1 1 d .
C12 C 0.5431(7) 0.3764(4) -0.2086(4) 0.0325(14) Uani 1 1 d .
H12 H 0.4643 0.3662 -0.2372 0.039 Uiso 1 1 calc R
C13 C 0.5602(6) 0.3296(4) -0.1152(4) 0.0298(13) Uani 1 1 d .
I14 I 0.94229(4) 0.43637(3) -0.06528(3) 0.04062(15) Uani 1 1 d .
I15 I 0.60758(6) 0.50599(3) -0.40210(3) 0.05615(18) Uani 1 1 d .
C16 C 0.4612(7) 0.2578(4) -0.0628(4) 0.0339(14) Uani 1 1 d .
H16A H 0.3752 0.2685 -0.0993 0.041 Uiso 1 1 calc R
H16B H 0.5048 0.1969 -0.0563 0.041 Uiso 1 1 calc R
C17 C 0.3115(7) 0.1830(4) 0.0633(4) 0.0381(15) Uani 1 1 d .
H17A H 0.2807 0.1768 0.1245 0.057 Uiso 1 1 calc R
H17B H 0.3524 0.1236 0.0654 0.057 Uiso 1 1 calc R
H17C H 0.2310 0.2026 0.0223 0.057 Uiso 1 1 calc R
C18 C 0.3590(6) 0.3438(4) 0.0250(4) 0.0299(13) Uani 1 1 d .
H18A H 0.2642 0.3552 -0.0017 0.036 Uiso 1 1 calc R
H18B H 0.4178 0.3930 -0.0152 0.036 Uiso 1 1 calc R
C19 C 0.3492(6) 0.3477(4) 0.1182(4) 0.0320(14) Uani 1 1 d .
H19A H 0.3091 0.4091 0.1126 0.038 Uiso 1 1 calc R
H19B H 0.2855 0.3011 0.1573 0.038 Uiso 1 1 calc R
C20 C 0.5672(7) 0.4166(4) 0.1248(4) 0.0343(14) Uani 1 1 d .
H20A H 0.5747 0.4381 0.0584 0.052 Uiso 1 1 calc R
H20B H 0.6612 0.4041 0.1510 0.052 Uiso 1 1 calc R
H20C H 0.5164 0.4643 0.1410 0.052 Uiso 1 1 calc R
C21 C 0.4753(7) 0.3050(4) 0.2621(4) 0.0348(14) Uani 1 1 d .
H21A H 0.4331 0.3594 0.2721 0.042 Uiso 1 1 calc R
H21B H 0.5706 0.2919 0.2883 0.042 Uiso 1 1 calc R
C22 C 0.3894(6) 0.2236(4) 0.3147(4) 0.0266(12) Uani 1 1 d .
C23 C 0.2979(6) 0.2324(4) 0.3820(4) 0.0310(13) Uani 1 1 d .
H23 H 0.2824 0.2905 0.3867 0.037 Uiso 1 1 calc R
C24 C 0.2302(6) 0.1573(4) 0.4414(4) 0.0320(14) Uani 1 1 d .
C25 C 0.2543(6) 0.0739(4) 0.4303(4) 0.0326(14) Uani 1 1 d .
H25 H 0.2087 0.0218 0.4711 0.039 Uiso 1 1 calc R
C26 C 0.3419(6) 0.0624(4) 0.3623(4) 0.0297(13) Uani 1 1 d .
C27 C 0.4081(6) 0.1403(4) 0.3037(4) 0.0261(12) Uani 1 1 d .
C28 C 0.1333(8) 0.1659(5) 0.5161(4) 0.0457(17) Uani 1 1 d .
H28A H 0.0376 0.1539 0.5057 0.069 Uiso 1 1 calc R
H28B H 0.1344 0.2283 0.5151 0.069 Uiso 1 1 calc R
H28C H 0.1655 0.1211 0.5755 0.069 Uiso 1 1 calc R
C29 C 0.3603(6) -0.0329(4) 0.3560(4) 0.0259(13) Uani 1 1 d .
C30 C 0.2993(8) -0.0281(4) 0.2678(4) 0.0467(18) Uani 1 1 d .
H30A H 0.3476 0.0179 0.2158 0.056 Uiso 1 1 calc R
H30B H 0.1987 -0.0076 0.2651 0.056 Uiso 1 1 calc R
C31 C 0.2897(11) -0.1078(5) 0.4341(5) 0.066(3) Uani 1 1 d .
H31A H 0.1881 -0.0908 0.4343 0.079 Uiso 1 1 calc R
H31B H 0.3287 -0.1125 0.4925 0.079 Uiso 1 1 calc R
C32 C 0.5177(8) -0.0637(5) 0.3565(6) 0.057(2) Uani 1 1 d .
H32A H 0.5600 -0.0707 0.4148 0.068 Uiso 1 1 calc R
H32B H 0.5672 -0.0162 0.3065 0.068 Uiso 1 1 calc R
C33 C 0.5349(9) -0.1569(5) 0.3443(8) 0.078(3) Uani 1 1 d .
H33 H 0.6367 -0.1750 0.3417 0.093 Uiso 1 1 calc R
C34 C 0.4647(11) -0.1465(5) 0.2564(6) 0.072(3) Uani 1 1 d .
H34A H 0.5086 -0.0980 0.2043 0.086 Uiso 1 1 calc R
H34B H 0.4782 -0.2051 0.2473 0.086 Uiso 1 1 calc R
C35 C 0.3151(10) -0.1223(5) 0.2596(5) 0.056(2) Uani 1 1 d .
H35 H 0.2713 -0.1168 0.2016 0.067 Uiso 1 1 calc R
C36 C 0.2457(9) -0.1949(5) 0.3377(6) 0.059(2) Uani 1 1 d .
H36A H 0.2583 -0.2548 0.3313 0.071 Uiso 1 1 calc R
H36B H 0.1440 -0.1784 0.3382 0.071 Uiso 1 1 calc R
C37 C 0.3111(11) -0.2024(5) 0.4262(5) 0.067(3) Uani 1 1 d .
H37 H 0.2643 -0.2500 0.4788 0.081 Uiso 1 1 calc R
C38 C 0.4657(12) -0.2301(5) 0.4250(6) 0.080(3) Uani 1 1 d .
H38A H 0.5096 -0.2357 0.4823 0.096 Uiso 1 1 calc R
H38B H 0.4782 -0.2905 0.4195 0.096 Uiso 1 1 calc R
C39 C 0.8896(6) 0.2004(4) 0.2654(4) 0.0335(14) Uani 1 1 d .
C40 C 0.8810(9) 0.2755(6) 0.3029(6) 0.062(2) Uani 1 1 d .
H40A H 0.8808 0.3359 0.2524 0.092 Uiso 1 1 calc R
H40B H 0.9620 0.2676 0.3418 0.092 Uiso 1 1 calc R
H40C H 0.7945 0.2714 0.3387 0.092 Uiso 1 1 calc R
C41 C 0.8803(7) 0.1063(5) 0.3411(4) 0.0466(18) Uani 1 1 d .
H41A H 0.7896 0.1031 0.3724 0.070 Uiso 1 1 calc R
H41B H 0.9560 0.0957 0.3845 0.070 Uiso 1 1 calc R
H41C H 0.8892 0.0590 0.3154 0.070 Uiso 1 1 calc R
C42 C 1.0223(7) 0.2055(5) 0.2100(4) 0.0458(17) Uani 1 1 d .
H42A H 1.0237 0.1594 0.1829 0.069 Uiso 1 1 calc R
H42B H 1.1038 0.1934 0.2495 0.069 Uiso 1 1 calc R
H42C H 1.0255 0.2671 0.1615 0.069 Uiso 1 1 calc R
C43 C 0.7808(7) 0.0541(4) 0.0676(4) 0.0387(15) Uani 1 1 d .
C44 C 0.8738(8) 0.1232(5) -0.0031(5) 0.054(2) Uani 1 1 d .
H44A H 0.8153 0.1671 -0.0522 0.081 Uiso 1 1 calc R
H44B H 0.9422 0.0901 -0.0282 0.081 Uiso 1 1 calc R
H44C H 0.9233 0.1566 0.0262 0.081 Uiso 1 1 calc R
C45 C 0.8652(9) -0.0082(5) 0.1502(5) 0.059(2) Uani 1 1 d .
H45A H 0.9104 0.0295 0.1765 0.088 Uiso 1 1 calc R
H45B H 0.9370 -0.0451 0.1318 0.088 Uiso 1 1 calc R
H45C H 0.8027 -0.0492 0.1957 0.088 Uiso 1 1 calc R
C46 C 0.7129(8) -0.0022(5) 0.0236(5) 0.0527(19) Uani 1 1 d .
H46A H 0.6548 -0.0472 0.0688 0.079 Uiso 1 1 calc R
H46B H 0.7858 -0.0347 0.0008 0.079 Uiso 1 1 calc R
H46C H 0.6542 0.0387 -0.0270 0.079 Uiso 1 1 calc R
C47 C 0.9432(17) 0.4151(7) 0.4419(11) 0.194(8) Uiso 1 1 d D
H47A H 1.0385 0.4360 0.4354 0.194 Uiso 1 1 calc R
H47B H 0.9435 0.3593 0.4289 0.194 Uiso 1 1 calc R
H47C H 0.9094 0.4016 0.5042 0.194 Uiso 1 1 calc R
C48 C 0.8483(15) 0.4893(8) 0.3762(14) 0.238(10) Uiso 1 1 d D
H48A H 0.8252 0.4730 0.3246 0.238 Uiso 1 1 calc R
H48B H 0.7601 0.4983 0.4068 0.238 Uiso 1 1 calc R
C49 C 0.9277(13) 0.5749(7) 0.3434(10) 0.182(7) Uiso 1 1 d D
H49A H 0.9544 0.5895 0.3955 0.182 Uiso 1 1 calc R
H49B H 1.0140 0.5666 0.3107 0.182 Uiso 1 1 calc R
C50 C 0.8325(12) 0.6507(9) 0.2810(14) 0.252(11) Uiso 1 1 d D
H50A H 0.7599 0.6708 0.3163 0.252 Uiso 1 1 calc R
H50B H 0.7855 0.6297 0.2389 0.252 Uiso 1 1 calc R
C51 C 0.9234(15) 0.7283(7) 0.2290(9) 0.152(6) Uiso 1 1 d D
H51A H 0.9626 0.7519 0.2710 0.152 Uiso 1 1 calc R
H51B H 0.8672 0.7778 0.1830 0.152 Uiso 1 1 calc R
H51C H 0.9999 0.7058 0.1991 0.152 Uiso 1 1 calc R

loop_
_atom_site_aniso_label
_atom_site_aniso_U_11
_atom_site_aniso_U_22
_atom_site_aniso_U_33
_atom_site_aniso_U_23
_atom_site_aniso_U_13
_atom_site_aniso_U_12
Zr1 0.0228(3) 0.0260(3) 0.0258(3) -0.0088(2) 0.0008(2) -0.0014(2)
N2 0.025(3) 0.023(2) 0.039(3) -0.014(2) -0.002(2) -0.003(2)
N3 0.030(3) 0.023(2) 0.036(3) -0.011(2) 0.001(2) -0.004(2)
O4 0.029(2) 0.034(2) 0.024(2) -0.0063(19) -0.0009(16) -0.0045(17)
O5 0.030(2) 0.028(2) 0.036(2) -0.0159(19) 0.0059(18) -0.0050(17)
O6 0.031(2) 0.031(2) 0.031(2) -0.0070(19) -0.0037(17) 0.0004(18)
O7 0.035(2) 0.034(2) 0.033(2) -0.013(2) 0.0080(18) 0.0038(18)
C8 0.027(3) 0.031(3) 0.024(3) -0.011(3) -0.003(2) 0.003(2)
C9 0.033(3) 0.028(3) 0.027(3) -0.007(3) -0.005(2) 0.004(3)
C10 0.037(4) 0.038(4) 0.031(3) -0.014(3) 0.001(3) 0.000(3)
C11 0.060(5) 0.033(3) 0.019(3) -0.010(3) -0.004(3) 0.001(3)
C12 0.043(4) 0.026(3) 0.030(3) -0.012(3) -0.009(3) 0.000(3)
C13 0.032(3) 0.025(3) 0.035(3) -0.014(3) -0.005(3) -0.002(2)
I14 0.0272(2) 0.0462(3) 0.0393(3) -0.0054(2) -0.00482(17) -0.00708(18)
I15 0.0917(4) 0.0473(3) 0.0263(2) -0.0083(2) -0.0110(2) -0.0148(3)
C16 0.034(4) 0.035(3) 0.035(3) -0.014(3) -0.010(3) -0.005(3)
C17 0.033(4) 0.033(3) 0.043(4) -0.008(3) -0.010(3) -0.010(3)
C18 0.021(3) 0.026(3) 0.039(3) -0.009(3) -0.008(2) 0.004(2)
C19 0.026(3) 0.025(3) 0.040(3) -0.009(3) -0.002(3) 0.004(2)
C20 0.035(4) 0.023(3) 0.044(4) -0.012(3) 0.004(3) -0.005(3)
C21 0.033(4) 0.038(4) 0.039(3) -0.022(3) 0.002(3) -0.001(3)
C22 0.026(3) 0.027(3) 0.029(3) -0.013(3) 0.000(2) -0.005(2)
C23 0.030(3) 0.036(3) 0.027(3) -0.012(3) -0.005(2) 0.002(3)
C24 0.032(3) 0.044(4) 0.021(3) -0.015(3) -0.004(2) 0.006(3)
C25 0.034(4) 0.035(3) 0.025(3) -0.006(3) 0.002(2) -0.003(3)
C26 0.033(3) 0.029(3) 0.024(3) -0.007(3) -0.003(2) -0.001(3)
C27 0.018(3) 0.035(3) 0.025(3) -0.011(3) -0.001(2) -0.003(2)
C28 0.047(4) 0.051(4) 0.031(3) -0.009(3) 0.010(3) 0.000(3)
C29 0.036(3) 0.018(3) 0.018(3) -0.001(2) 0.002(2) -0.007(2)
C30 0.075(5) 0.029(3) 0.038(4) -0.014(3) -0.012(3) -0.009(3)
C31 0.122(8) 0.037(4) 0.040(4) -0.013(4) 0.035(5) -0.032(4)
C32 0.044(4) 0.034(4) 0.098(6) -0.032(4) -0.018(4) 0.007(3)
C33 0.049(5) 0.034(4) 0.153(10) -0.040(6) -0.016(6) 0.008(4)
C34 0.114(8) 0.040(4) 0.076(6) -0.038(4) 0.039(6) -0.029(5)
C35 0.100(7) 0.037(4) 0.032(4) -0.013(3) -0.008(4) -0.015(4)
C36 0.062(5) 0.042(4) 0.079(6) -0.028(4) -0.006(4) -0.018(4)
C37 0.124(8) 0.032(4) 0.044(4) -0.012(4) 0.031(5) -0.027(5)
C38 0.138(10) 0.033(4) 0.068(6) -0.018(4) -0.060(6) 0.021(5)
C39 0.028(3) 0.044(4) 0.025(3) -0.010(3) -0.007(2) 0.002(3)
C40 0.061(5) 0.069(5) 0.069(5) -0.041(5) -0.023(4) 0.003(4)
C41 0.042(4) 0.054(4) 0.035(4) -0.006(3) -0.006(3) -0.009(3)
C42 0.034(4) 0.059(4) 0.035(4) -0.007(3) -0.005(3) -0.008(3)
C43 0.040(4) 0.040(4) 0.042(4) -0.022(3) 0.008(3) 0.000(3)
C44 0.041(4) 0.060(5) 0.067(5) -0.033(4) 0.023(4) -0.004(4)
C45 0.062(5) 0.056(5) 0.062(5) -0.031(4) -0.015(4) 0.022(4)
C46 0.051(5) 0.057(5) 0.063(5) -0.038(4) -0.002(4) 0.001(4)

loop_
_atom_type_symbol
_atom_type_description
_atom_type_scat_dispersion_real
_atom_type_scat_dispersion_imag
_atom_type_scat_source
C C 0.0033 0.0016 'International Tables Vol C Tables 4.2.6.8 and 6.1.1.4'
H H 0.0000 0.0000 'International Tables Vol C Tables 4.2.6.8 and 6.1.1.4'
I I -0.4742 1.8119 'International Tables Vol C Tables 4.2.6.8 and 6.1.1.4'
N N 0.0061 0.0033 'International Tables Vol C Tables 4.2.6.8 and 6.1.1.4'
O O 0.0106 0.0060 'International Tables Vol C Tables 4.2.6.8 and 6.1.1.4'
Zr Zr -2.9673 0.5597 'International Tables Vol C Tables 4.2.6.8 and 6.1.1.4'

loop_
_geom_angle_atom_site_label_1
_geom_angle_atom_site_label_2
_geom_angle_atom_site_label_3
_geom_angle
O6 Zr1 O7 106.96(18)
O6 Zr1 O5 99.04(16)
O7 Zr1 O5 96.34(16)
O6 Zr1 O4 93.54(16)
O7 Zr1 O4 95.47(16)
O5 Zr1 O4 159.42(16)
O6 Zr1 N3 90.37(17)
O7 Zr1 N3 162.42(17)
O5 Zr1 N3 77.56(15)
O4 Zr1 N3 86.19(16)
O6 Zr1 N2 159.99(16)
O7 Zr1 N2 90.72(16)
O5 Zr1 N2 87.96(16)
O4 Zr1 N2 75.09(15)
N3 Zr1 N2 72.75(16)
C18 N2 C16 111.3(5)
C18 N2 C17 110.0(5)
C16 N2 C17 105.8(4)
C18 N2 Zr1 108.8(3)
C16 N2 Zr1 111.4(3)
C17 N2 Zr1 109.6(3)
C19 N3 C20 109.6(4)
C19 N3 C21 110.9(5)
C20 N3 C21 106.1(4)
C19 N3 Zr1 110.6(3)
C20 N3 Zr1 110.4(3)
C21 N3 Zr1 109.1(3)
C8 O4 Zr1 143.2(4)
C27 O5 Zr1 145.3(4)
C39 O6 Zr1 169.0(4)
C43 O7 Zr1 148.4(4)
O4 C8 C9 120.4(5)
O4 C8 C13 121.2(5)
C9 C8 C13 118.4(5)
C10 C9 C8 122.0(6)
C10 C9 I14 120.4(5)
C8 C9 I14 117.6(4)
C9 C10 C11 118.6(6)
C9 C10 H10 120.7
C11 C10 H10 120.7
C10 C11 C12 121.3(5)
C10 C11 I15 119.9(5)
C12 C11 I15 118.8(5)
C13 C12 C11 120.9(6)
C13 C12 H12 119.5
C11 C12 H12 119.5
C12 C13 C8 118.7(5)
C12 C13 C16 119.3(5)
C8 C13 C16 121.8(5)
N2 C16 C13 116.2(5)
N2 C16 H16A 108.2
C13 C16 H16A 108.2
N2 C16 H16B 108.2
C13 C16 H16B 108.2
H16A C16 H16B 107.4
N2 C17 H17A 109.5
N2 C17 H17B 109.5
H17A C17 H17B 109.5
N2 C17 H17C 109.5
H17A C17 H17C 109.5
H17B C17 H17C 109.5
N2 C18 C19 111.8(5)
N2 C18 H18A 109.3
C19 C18 H18A 109.3
N2 C18 H18B 109.3
C19 C18 H18B 109.3
H18A C18 H18B 107.9
N3 C19 C18 111.2(5)
N3 C19 H19A 109.4
C18 C19 H19A 109.4
N3 C19 H19B 109.4
C18 C19 H19B 109.4
H19A C19 H19B 108.0
N3 C20 H20A 109.5
N3 C20 H20B 109.5
H20A C20 H20B 109.5
N3 C20 H20C 109.5
H20A C20 H20C 109.5
H20B C20 H20C 109.5
N3 C21 C22 116.6(5)
N3 C21 H21A 108.1
C22 C21 H21A 108.1
N3 C21 H21B 108.1
C22 C21 H21B 108.1
H21A C21 H21B 107.3
C27 C22 C23 120.5(5)
C27 C22 C21 122.2(5)
C23 C22 C21 117.0(5)
C24 C23 C22 120.6(6)
C24 C23 H23 119.7
C22 C23 H23 119.7
C23 C24 C25 117.5(5)
C23 C24 C28 120.8(6)
C25 C24 C28 121.7(6)
C24 C25 C26 123.9(6)
C24 C25 H25 118.0
C26 C25 H25 118.0
C27 C26 C25 116.6(5)
C27 C26 C29 123.9(5)
C25 C26 C29 119.6(5)
O5 C27 C22 118.5(5)
O5 C27 C26 120.7(5)
C22 C27 C26 120.8(5)
C24 C28 H28A 109.5
C24 C28 H28B 109.5
H28A C28 H28B 109.5
C24 C28 H28C 109.5
H28A C28 H28C 109.5
H28B C28 H28C 109.5
C30 C29 C31 108.0(5)
C30 C29 C26 110.1(5)
C31 C29 C26 113.0(5)
C30 C29 C32 107.5(6)
C31 C29 C32 107.5(6)
C26 C29 C32 110.6(5)
C29 C30 C35 111.4(5)
C29 C30 H30A 109.4
C35 C30 H30A 109.4
C29 C30 H30B 109.4
C35 C30 H30B 109.4
H30A C30 H30B 108.0
C29 C31 C37 111.7(6)
C29 C31 H31A 109.3
C37 C31 H31A 109.3
C29 C31 H31B 109.3
C37 C31 H31B 109.3
H31A C31 H31B 107.9
C29 C32 C33 110.0(6)
C29 C32 H32A 109.7
C33 C32 H32A 109.7
C29 C32 H32B 109.7
C33 C32 H32B 109.7
H32A C32 H32B 108.2
C38 C33 C34 109.9(7)
C38 C33 C32 108.6(8)
C34 C33 C32 109.3(7)
C38 C33 H33 109.7
C34 C33 H33 109.7
C32 C33 H33 109.7
C35 C34 C33 110.6(7)
C35 C34 H34A 109.5
C33 C34 H34A 109.5
C35 C34 H34B 109.5
C33 C34 H34B 109.5
H34A C34 H34B 108.1
C34 C35 C36 110.7(7)
C34 C35 C30 107.7(6)
C36 C35 C30 111.5(7)
C34 C35 H35 109.0
C36 C35 H35 109.0
C30 C35 H35 109.0
C35 C36 C37 109.0(6)
C35 C36 H36A 109.9
C37 C36 H36A 109.9
C35 C36 H36B 109.9
C37 C36 H36B 109.9
H36A C36 H36B 108.3
C36 C37 C38 109.0(7)
C36 C37 C31 108.6(7)
C38 C37 C31 110.6(7)
C36 C37 H37 109.5
C38 C37 H37 109.5
C31 C37 H37 109.5
C33 C38 C37 108.7(6)
C33 C38 H38A 109.9
C37 C38 H38A 109.9
C33 C38 H38B 109.9
C37 C38 H38B 109.9
H38A C38 H38B 108.3
O6 C39 C42 107.8(5)
O6 C39 C40 109.5(5)
C42 C39 C40 110.3(6)
O6 C39 C41 106.8(5)
C42 C39 C41 111.2(6)
C40 C39 C41 111.1(6)
C39 C40 H40A 109.5
C39 C40 H40B 109.5
H40A C40 H40B 109.5
C39 C40 H40C 109.5
H40A C40 H40C 109.5
H40B C40 H40C 109.5
C39 C41 H41A 109.5
C39 C41 H41B 109.5
H41A C41 H41B 109.5
C39 C41 H41C 109.5
H41A C41 H41C 109.5
H41B C41 H41C 109.5
C39 C42 H42A 109.5
C39 C42 H42B 109.5
H42A C42 H42B 109.5
C39 C42 H42C 109.5
H42A C42 H42C 109.5
H42B C42 H42C 109.5
O7 C43 C46 109.1(6)
O7 C43 C45 108.2(5)
C46 C43 C45 110.7(6)
O7 C43 C44 108.5(5)
C46 C43 C44 109.2(6)
C45 C43 C44 111.0(6)
C43 C44 H44A 109.5
C43 C44 H44B 109.5
H44A C44 H44B 109.5
C43 C44 H44C 109.5
H44A C44 H44C 109.5
H44B C44 H44C 109.5
C43 C45 H45A 109.5
C43 C45 H45B 109.5
H45A C45 H45B 109.5
C43 C45 H45C 109.5
H45A C45 H45C 109.5
H45B C45 H45C 109.5
C43 C46 H46A 109.5
C43 C46 H46B 109.5
H46A C46 H46B 109.5
C43 C46 H46C 109.5
H46A C46 H46C 109.5
H46B C46 H46C 109.5
C48 C47 H47A 109.5
C48 C47 H47B 109.5
H47A C47 H47B 109.5
C48 C47 H47C 109.5
H47A C47 H47C 109.5
H47B C47 H47C 109.5
C49 C48 C47 105.9(12)
C49 C48 H48A 110.6
C47 C48 H48A 110.6
C49 C48 H48B 110.5
C47 C48 H48B 110.5
H48A C48 H48B 108.7
C50 C49 C48 106.8(11)
C50 C49 H49A 110.4
C48 C49 H49A 110.4
C50 C49 H49B 110.4
C48 C49 H49B 110.4
H49A C49 H49B 108.6
C49 C50 C51 106.3(10)
C49 C50 H50A 110.5
C51 C50 H50A 110.5
C49 C50 H50B 110.5
C51 C50 H50B 110.5
H50A C50 H50B 108.7
C50 C51 H51A 109.5
C50 C51 H51B 109.5
H51A C51 H51B 109.5
C50 C51 H51C 109.5
H51A C51 H51C 109.5
H51B C51 H51C 109.5

loop_
_geom_bond_atom_site_label_1
_geom_bond_atom_site_label_2
_geom_bond_distance
Zr1 O6 1.928(4)
Zr1 O7 1.946(4)
Zr1 O5 2.017(4)
Zr1 O4 2.079(4)
Zr1 N3 2.442(5)
Zr1 N2 2.489(5)
N2 C18 1.474(7)
N2 C16 1.483(8)
N2 C17 1.505(7)
N3 C19 1.488(7)
N3 C20 1.503(7)
N3 C21 1.499(7)
O4 C8 1.328(7)
O5 C27 1.346(7)
O6 C39 1.421(7)
O7 C43 1.416(7)
C8 C9 1.415(8)
C8 C13 1.420(8)
C9 C10 1.376(8)
C9 I14 2.087(6)
C10 C11 1.381(9)
C10 H10 0.9500
C11 C12 1.390(9)
C11 I15 2.112(6)
C12 C13 1.392(8)
C12 H12 0.9500
C13 C16 1.496(8)
C16 H16A 0.9900
C16 H16B 0.9900
C17 H17A 0.9800
C17 H17B 0.9800
C17 H17C 0.9800
C18 C19 1.512(8)
C18 H18A 0.9900
C18 H18B 0.9900
C19 H19A 0.9900
C19 H19B 0.9900
C20 H20A 0.9800
C20 H20B 0.9800
C20 H20C 0.9800
C21 C22 1.513(8)
C21 H21A 0.9900
C21 H21B 0.9900
C22 C27 1.392(8)
C22 C23 1.404(8)
C23 C24 1.383(8)
C23 H23 0.9500
C24 C25 1.399(9)
C24 C28 1.527(8)
C25 C26 1.408(8)
C25 H25 0.9500
C26 C27 1.401(8)
C26 C29 1.544(8)
C28 H28A 0.9800
C28 H28B 0.9800
C28 H28C 0.9800
C29 C30 1.515(8)
C29 C31 1.521(8)
C29 C32 1.550(9)
C30 C35 1.541(9)
C30 H30A 0.9900
C30 H30B 0.9900
C31 C37 1.546(10)
C31 H31A 0.9900
C31 H31B 0.9900
C32 C33 1.556(10)
C32 H32A 0.9900
C32 H32B 0.9900
C33 C38 1.524(13)
C33 C34 1.521(13)
C33 H33 1.0000
C34 C35 1.459(12)
C34 H34A 0.9900
C34 H34B 0.9900
C35 C36 1.498(10)
C35 H35 1.0000
C36 C37 1.523(11)
C36 H36A 0.9900
C36 H36B 0.9900
C37 C38 1.515(13)
C37 H37 1.0000
C38 H38A 0.9900
C38 H38B 0.9900
C39 C42 1.511(9)
C39 C40 1.518(10)
C39 C41 1.513(9)
C40 H40A 0.9800
C40 H40B 0.9800
C40 H40C 0.9800
C41 H41A 0.9800
C41 H41B 0.9800
C41 H41C 0.9800
C42 H42A 0.9800
C42 H42B 0.9800
C42 H42C 0.9800
C43 C46 1.518(9)
C43 C45 1.520(9)
C43 C44 1.537(9)
C44 H44A 0.9800
C44 H44B 0.9800
C44 H44C 0.9800
C45 H45A 0.9800
C45 H45B 0.9800
C45 H45C 0.9800
C46 H46A 0.9800
C46 H46B 0.9800
C46 H46C 0.9800
C47 C48 1.50(2)
C47 H47A 0.9800
C47 H47B 0.9800
C47 H47C 0.9800
C48 C49 1.50(2)
C48 H48A 0.9900
C48 H48B 0.9900
C49 C50 1.50(2)
C49 H49A 0.9900
C49 H49B 0.9900
C50 C51 1.50(2)
C50 H50A 0.9900
C50 H50B 0.9900
C51 H51A 0.9800
C51 H51B 0.9800
C51 H51C 0.9800
